data_1530517
loop_
_publ_author_name
'Onoda, M.'
'Saeki, M.'

_publ_section_title
;
 Powder X-Ray Diffraction Data and Crystal Structures of Ternary
 Sulphides, Ba2 Ti S4, Ba3 Ti S5 and Tetragonal Ba Cu2 S2
;
_journal_name_full 'Materials Research Bulletin'
_journal_page_first 1337
_journal_page_last 1345
_journal_volume 24
_journal_year 1989
_chemical_formula_sum 'Ba3 S5 Ti'
_chemical_name_systematic 'Ba3 (Ti S5)'
_space_group_IT_number 140
_symmetry_space_group_name_Hall '-I 4 2c'
_symmetry_space_group_name_H-M 'I 4/m c m'
_cell_angle_alpha 90
_cell_angle_beta 90
_cell_angle_gamma 90
_cell_formula_units_Z 4
_cell_length_a 8.4646
_cell_length_b 8.4646
_cell_length_c 13.7668
_cell_volume 986.384
_citation_journal_id_ASTM MRBUAC
_cod_data_source_file Onoda_MRBUAC_1989_1871.cif
_cod_data_source_block Ba3S5Ti1
_cod_original_cell_volume 986.3836
_cod_original_formula_sum 'Ba3 S5 Ti1'
_cod_database_code 1530517

loop_
_symmetry_equiv_pos_as_xyz
x,y,z
-y,x,z
-x,-y,z
y,-x,z
x,-y,-z+1/2
y,x,-z+1/2
-x,y,-z+1/2
-y,-x,-z+1/2
-x,-y,-z
y,-x,-z
x,y,-z
-y,x,-z
-x,y,z-1/2
-y,-x,z-1/2
x,-y,z-1/2
y,x,z-1/2
x+1/2,y+1/2,z+1/2
-y+1/2,x+1/2,z+1/2
-x+1/2,-y+1/2,z+1/2
y+1/2,-x+1/2,z+1/2
x+1/2,-y+1/2,-z+1
y+1/2,x+1/2,-z+1
-x+1/2,y+1/2,-z+1
-y+1/2,-x+1/2,-z+1
-x+1/2,-y+1/2,-z+1/2
y+1/2,-x+1/2,-z+1/2
x+1/2,y+1/2,-z+1/2
-y+1/2,x+1/2,-z+1/2
-x+1/2,y+1/2,z
-y+1/2,-x+1/2,z
x+1/2,-y+1/2,z
y+1/2,x+1/2,z

loop_
_atom_site_label
_atom_site_type_symbol
_atom_site_fract_x
_atom_site_fract_y
_atom_site_fract_z
_atom_site_occupancy
_atom_site_U_iso_or_equiv
S1 S-2 0 0 0 1 0.0
S2 S-2 0.1487 0.6487 0.1518 1 0.0
Ba1 Ba+2 0 0 0.25 1 0.0
Ti1 Ti+4 0 0.5 0.25 1 0.0
Ba2 Ba+2 0.3371 0.8371 0 1 0.0
